data_7214623
loop_
_publ_author_name
'Gong, Yun'
'Li, Jian'
'Qin, Jianbo'
'Lin, Jianhua'

_publ_section_title
;
 A homochiral network constructed by supramolecular packing of 2D chiral
 bilayer: synthesis, structure and property of metal(ii) complex based on
 achiral 3,3&#x2032;,4,4&#x2032;-oxydiphthalate and coligand
;
_journal_issue 18
_journal_name_full CrystEngComm
_journal_page_first 5862
_journal_paper_doi 10.1039/c2ce25702e
_journal_volume 14
_journal_year 2012
_chemical_formula_sum 'C62 H38 Co3 N6 O30'
_chemical_formula_weight 1523.77
_chemical_name_systematic
;
?
;
_space_group_IT_number 15
_symmetry_cell_setting monoclinic
_symmetry_space_group_name_Hall '-C 2yc'
_symmetry_space_group_name_H-M 'C 1 2/c 1'
_atom_sites_solution_hydrogens geom
_atom_sites_solution_primary direct
_atom_sites_solution_secondary difmap
_audit_creation_method SHELXL-97
_cell_angle_alpha 90.00
_cell_angle_beta 100.831(2)
_cell_angle_gamma 90.00
_cell_formula_units_Z 4
_cell_length_a 29.6634(5)
_cell_length_b 9.0656(2)
_cell_length_c 24.3568(5)
_cell_measurement_reflns_used 8112
_cell_measurement_temperature 293(2)
_cell_measurement_theta_max 28.8584
_cell_measurement_theta_min 2.3481
_cell_volume 6433.3(2)
_computing_cell_refinement 'CrysAlis RED(Oxford Diffraction, 2009)'
_computing_data_collection 'CrysAlis CCD(Oxford Diffraction, 2009)'
_computing_data_reduction 'CrysAlis RED(Oxford Diffraction, 2009)'
_computing_molecular_graphics 'SHELXTL (Sheldrick, 2008)'
_computing_publication_material 'publCIF (Westrip, 2010)'
_computing_structure_refinement 'SHELXTL (Sheldrick, 2008)'
_computing_structure_solution 'SHELXTL (Sheldrick, 2008)'
_diffrn_ambient_temperature 293(2)
_diffrn_measured_fraction_theta_full 0.999
_diffrn_measured_fraction_theta_max 0.999
_diffrn_measurement_device_type 'Oxford Diffraction Xcalibur/Sapphire3'
_diffrn_measurement_method '\w scans'
_diffrn_radiation_monochromator graphite
_diffrn_radiation_source 'Enhance (Mo) X-ray Source'
_diffrn_radiation_type MoK\a
_diffrn_radiation_wavelength 0.71073
_diffrn_reflns_av_R_equivalents 0.0195
_diffrn_reflns_av_sigmaI/netI 0.0312
_diffrn_reflns_limit_h_max 35
_diffrn_reflns_limit_h_min -35
_diffrn_reflns_limit_k_max 10
_diffrn_reflns_limit_k_min -8
_diffrn_reflns_limit_l_max 28
_diffrn_reflns_limit_l_min -28
_diffrn_reflns_number 14025
_diffrn_reflns_theta_full 25.01
_diffrn_reflns_theta_max 25.01
_diffrn_reflns_theta_min 2.35
_exptl_absorpt_coefficient_mu 0.862
_exptl_absorpt_correction_T_max 1.00000
_exptl_absorpt_correction_T_min 0.84677
_exptl_absorpt_correction_type multi-scan
_exptl_absorpt_process_details 'CrysAlis RED(Oxford Diffraction 2009)'
_exptl_crystal_colour red
_exptl_crystal_density_diffrn 1.573
_exptl_crystal_density_method 'not measured'
_exptl_crystal_description block
_exptl_crystal_F_000 3092
_exptl_crystal_size_max 0.32
_exptl_crystal_size_mid 0.30
_exptl_crystal_size_min 0.25
_refine_diff_density_max 0.542
_refine_diff_density_min -0.394
_refine_diff_density_rms 0.063
_refine_ls_extinction_method none
_refine_ls_goodness_of_fit_ref 1.043
_refine_ls_hydrogen_treatment constr
_refine_ls_matrix_type full
_refine_ls_number_parameters 456
_refine_ls_number_reflns 5669
_refine_ls_number_restraints 0
_refine_ls_restrained_S_all 1.043
_refine_ls_R_factor_all 0.0471
_refine_ls_R_factor_gt 0.0349
_refine_ls_shift/su_max 0.000
_refine_ls_shift/su_mean 0.000
_refine_ls_structure_factor_coef Fsqd
_refine_ls_weighting_details 'calc w=1/[\s^2^(Fo^2^)+(0.0745P)^2^+0.0000P] where P=(Fo^2^+2Fc^2^)/3'
_refine_ls_weighting_scheme calc
_refine_ls_wR_factor_gt 0.1091
_refine_ls_wR_factor_ref 0.1130
_reflns_number_gt 4326
_reflns_number_total 5669
_reflns_threshold_expression >2sigma(I)
_cod_data_source_file c2ce25702e.txt
_cod_data_source_block 1002
_cod_depositor_comments
;
The following automatic conversions were performed:

'_symmetry_cell_setting' value 'Monoclinic' changed to 'monoclinic'
according to
/usr/data/users/saulius/automatic-downloads/retrospective/RSC/lib/dictionaries/cif_core.dic
dictionary named 'cif_core.dic' version 2.4.2 from 2011-04-26.

Automatic conversion script
Id: cif_fix_values 2281 2013-09-26 08:29:07Z andrius 
;
_cod_original_sg_symbol_H-M C2/c
_cod_database_code 7214623

loop_
_symmetry_equiv_pos_as_xyz
'x, y, z'
'-x, y, -z+1/2'
'x+1/2, y+1/2, z'
'-x+1/2, y+1/2, -z+1/2'
'-x, -y, -z'
'x, -y, z-1/2'
'-x+1/2, -y+1/2, -z'
'x+1/2, -y+1/2, z-1/2'

loop_
_atom_site_label
_atom_site_type_symbol
_atom_site_fract_x
_atom_site_fract_y
_atom_site_fract_z
_atom_site_U_iso_or_equiv
_atom_site_adp_type
_atom_site_occupancy
_atom_site_symmetry_multiplicity
_atom_site_calc_flag
_atom_site_refinement_flags
Co1 Co 0.0000 0.94038(5) 0.2500 0.02494(15) Uani 1 2 d S
Co2 Co 0.260014(11) 0.54555(4) 0.142120(14) 0.02598(13) Uani 1 1 d .
N1 N 0.26715(8) 0.4688(3) 0.06097(11) 0.0362(6) Uani 1 1 d .
N2 N 0.21100(7) 0.6715(3) 0.08600(9) 0.0317(5) Uani 1 1 d .
N3 N 0.03732(7) 0.7569(2) 0.22702(9) 0.0293(5) Uani 1 1 d .
O1 O 0.38605(7) 1.2891(3) -0.11168(10) 0.0582(7) Uani 1 1 d .
O2 O 0.36628(8) 1.0883(3) -0.07321(10) 0.0635(7) Uani 1 1 d .
O3 O 0.45400(8) 1.4232(3) -0.11404(10) 0.0590(7) Uani 1 1 d .
H3 H 0.4299 1.3874 -0.1085 0.089 Uiso 1 1 calc R
O4 O 0.52684(7) 1.4185(3) -0.07562(9) 0.0484(6) Uani 1 1 d .
O5 O 0.47197(6) 0.9791(2) 0.09907(8) 0.0383(5) Uani 1 1 d .
O6 O 0.29899(8) 1.1062(3) 0.20971(11) 0.0592(7) Uani 1 1 d .
O7 O 0.31619(6) 0.8795(2) 0.24112(8) 0.0321(4) Uani 1 1 d .
O8 O 0.31353(6) 0.6921(2) 0.14020(7) 0.0279(4) Uani 1 1 d .
O9 O 0.37683(6) 0.5985(2) 0.19305(10) 0.0438(5) Uani 1 1 d .
O10 O 0.30687(7) 0.3980(2) 0.18787(11) 0.0559(7) Uani 1 1 d .
O11 O 0.25233(8) 0.6596(3) 0.21440(9) 0.0543(6) Uani 1 1 d .
O12 O 0.20881(6) 0.3995(2) 0.15568(8) 0.0364(5) Uani 1 1 d .
O13 O 0.04356(7) 1.1019(2) 0.22586(9) 0.0441(5) Uani 1 1 d .
O14 O 0.04384(6) 0.9556(2) 0.33037(8) 0.0338(5) Uani 1 1 d .
O15 O 0.33655(15) 0.4855(4) 0.80792(15) 0.1189(14) Uani 1 1 d .
C1 C 0.35380(8) 0.7016(3) 0.16650(11) 0.0254(6) Uani 1 1 d .
C2 C 0.32072(9) 0.9878(3) 0.21086(11) 0.0301(6) Uani 1 1 d .
C3 C 0.37664(8) 0.8481(3) 0.16168(10) 0.0241(6) Uani 1 1 d .
C4 C 0.35809(8) 0.9809(3) 0.17624(11) 0.0260(6) Uani 1 1 d .
C5 C 0.37791(9) 1.1122(3) 0.16270(11) 0.0328(6) Uani 1 1 d .
H5 H 0.3656 1.2013 0.1719 0.039 Uiso 1 1 calc R
C6 C 0.41505(10) 1.1143(3) 0.13621(12) 0.0350(7) Uani 1 1 d .
H6 H 0.4275 1.2033 0.1272 0.042 Uiso 1 1 calc R
C7 C 0.43324(9) 0.9823(3) 0.12333(11) 0.0292(6) Uani 1 1 d .
C8 C 0.41488(8) 0.8497(3) 0.13572(11) 0.0266(6) Uani 1 1 d .
H8 H 0.4279 0.7615 0.1269 0.032 Uiso 1 1 calc R
C9 C 0.47298(9) 1.0807(3) 0.05658(11) 0.0315(6) Uani 1 1 d .
C10 C 0.43658(9) 1.0946(3) 0.01299(12) 0.0342(7) Uani 1 1 d .
H10 H 0.4104 1.0381 0.0130 0.041 Uiso 1 1 calc R
C11 C 0.43764(9) 1.1908(3) -0.03110(11) 0.0308(6) Uani 1 1 d .
C12 C 0.47782(8) 1.2746(3) -0.03101(11) 0.0294(6) Uani 1 1 d .
C13 C 0.51370(9) 1.2572(3) 0.01359(12) 0.0400(7) Uani 1 1 d .
H13 H 0.5403 1.3120 0.0141 0.048 Uiso 1 1 calc R
C14 C 0.51203(9) 1.1626(4) 0.05723(12) 0.0407(8) Uani 1 1 d .
H14 H 0.5369 1.1541 0.0867 0.049 Uiso 1 1 calc R
C15 C 0.39358(10) 1.1875(4) -0.07475(12) 0.0368(7) Uani 1 1 d .
C16 C 0.48742(10) 1.3781(3) -0.07615(12) 0.0367(7) Uani 1 1 d .
C17 C 0.29930(12) 0.3725(4) 0.05123(16) 0.0541(9) Uani 1 1 d .
H17 H 0.3185 0.3293 0.0815 0.065 Uiso 1 1 calc R
C18 C 0.30478(15) 0.3357(5) -0.00178(19) 0.0701(12) Uani 1 1 d .
H18 H 0.3272 0.2683 -0.0072 0.084 Uiso 1 1 calc R
C19 C 0.27692(16) 0.3995(5) -0.04656(19) 0.0739(13) Uani 1 1 d .
H19 H 0.2801 0.3753 -0.0827 0.089 Uiso 1 1 calc R
C20 C 0.24417(14) 0.4993(5) -0.03797(14) 0.0598(10) Uani 1 1 d .
H20 H 0.2251 0.5440 -0.0680 0.072 Uiso 1 1 calc R
C21 C 0.24020(10) 0.5323(3) 0.01708(12) 0.0374(7) Uani 1 1 d .
C22 C 0.20638(9) 0.6394(3) 0.03103(12) 0.0356(7) Uani 1 1 d .
C23 C 0.17227(11) 0.7031(4) -0.00854(15) 0.0560(10) Uani 1 1 d .
H23 H 0.1698 0.6806 -0.0462 0.067 Uiso 1 1 calc R
C24 C 0.14207(12) 0.7999(5) 0.00865(18) 0.0664(12) Uani 1 1 d .
H24 H 0.1187 0.8425 -0.0174 0.080 Uiso 1 1 calc R
C25 C 0.14641(11) 0.8331(4) 0.06370(18) 0.0602(10) Uani 1 1 d .
H25 H 0.1263 0.8985 0.0760 0.072 Uiso 1 1 calc R
C26 C 0.18181(10) 0.7666(3) 0.10146(14) 0.0453(8) Uani 1 1 d .
H26 H 0.1851 0.7901 0.1392 0.054 Uiso 1 1 calc R
C27 C 0.07513(9) 0.7632(4) 0.20416(12) 0.0401(7) Uani 1 1 d .
H27 H 0.0871 0.8549 0.1976 0.048 Uiso 1 1 calc R
C28 C 0.09664(11) 0.6374(4) 0.19019(13) 0.0490(9) Uani 1 1 d .
H28 H 0.1231 0.6449 0.1751 0.059 Uiso 1 1 calc R
C29 C 0.07909(12) 0.5027(4) 0.19853(13) 0.0459(8) Uani 1 1 d .
H29 H 0.0929 0.4170 0.1887 0.055 Uiso 1 1 calc R
C30 C 0.04045(10) 0.4961(3) 0.22184(13) 0.0393(7) Uani 1 1 d .
H30 H 0.0277 0.4051 0.2278 0.047 Uiso 1 1 calc R
C31 C 0.02054(9) 0.6234(3) 0.23634(11) 0.0287(6) Uani 1 1 d .

loop_
_atom_site_aniso_label
_atom_site_aniso_U_11
_atom_site_aniso_U_22
_atom_site_aniso_U_33
_atom_site_aniso_U_23
_atom_site_aniso_U_13
_atom_site_aniso_U_12
Co1 0.0248(3) 0.0215(3) 0.0278(3) 0.000 0.0031(2) 0.000
Co2 0.02414(19) 0.0297(2) 0.0238(2) 0.00192(16) 0.00372(15) -0.00434(15)
N1 0.0394(13) 0.0354(14) 0.0358(14) -0.0057(12) 0.0118(11) -0.0080(12)
N2 0.0282(11) 0.0347(14) 0.0324(14) 0.0042(11) 0.0062(10) -0.0037(11)
N3 0.0285(11) 0.0330(13) 0.0262(12) 0.0027(10) 0.0047(10) 0.0036(10)
O1 0.0433(12) 0.0701(17) 0.0550(15) 0.0250(14) -0.0065(11) -0.0032(12)
O2 0.0471(13) 0.0772(17) 0.0560(15) 0.0189(14) -0.0164(12) -0.0288(14)
O3 0.0497(14) 0.0719(17) 0.0541(15) 0.0312(13) 0.0064(12) -0.0056(13)
O4 0.0431(12) 0.0557(14) 0.0502(14) 0.0177(11) 0.0187(11) -0.0072(11)
O5 0.0293(10) 0.0513(13) 0.0367(12) 0.0141(10) 0.0126(9) -0.0009(10)
O6 0.0650(15) 0.0465(14) 0.0797(18) 0.0204(13) 0.0487(14) 0.0222(12)
O7 0.0404(10) 0.0307(11) 0.0290(10) -0.0009(9) 0.0164(9) -0.0061(9)
O8 0.0241(9) 0.0310(10) 0.0280(10) 0.0016(8) 0.0037(8) -0.0067(8)
O9 0.0285(10) 0.0368(11) 0.0652(15) 0.0219(12) 0.0065(10) 0.0027(10)
O10 0.0385(11) 0.0408(13) 0.0803(18) 0.0219(13) -0.0098(12) -0.0013(11)
O11 0.0667(14) 0.0616(15) 0.0417(13) -0.0203(11) 0.0278(11) -0.0323(12)
O12 0.0313(10) 0.0447(12) 0.0329(11) 0.0055(10) 0.0055(9) -0.0126(9)
O13 0.0401(11) 0.0396(12) 0.0500(13) 0.0086(11) 0.0017(10) -0.0107(10)
O14 0.0340(10) 0.0336(11) 0.0324(11) -0.0048(9) 0.0027(9) 0.0028(9)
O15 0.167(4) 0.090(2) 0.082(2) 0.000(2) -0.024(2) -0.005(2)
C1 0.0234(13) 0.0284(15) 0.0267(14) 0.0024(12) 0.0106(11) -0.0002(12)
C2 0.0318(14) 0.0325(16) 0.0283(15) -0.0022(13) 0.0113(12) 0.0006(13)
C3 0.0226(12) 0.0291(14) 0.0194(13) 0.0013(11) 0.0012(10) -0.0017(11)
C4 0.0247(13) 0.0324(15) 0.0210(13) 0.0013(12) 0.0046(11) -0.0015(12)
C5 0.0429(16) 0.0265(15) 0.0305(15) 0.0002(13) 0.0104(13) -0.0024(13)
C6 0.0428(16) 0.0313(16) 0.0317(16) 0.0051(13) 0.0092(13) -0.0117(14)
C7 0.0234(13) 0.0433(17) 0.0211(14) 0.0037(13) 0.0044(11) -0.0079(13)
C8 0.0256(12) 0.0298(15) 0.0248(14) 0.0001(12) 0.0060(11) -0.0011(12)
C9 0.0305(14) 0.0408(17) 0.0252(14) 0.0028(13) 0.0104(12) -0.0032(13)
C10 0.0286(14) 0.0440(17) 0.0307(16) 0.0030(14) 0.0073(12) -0.0108(13)
C11 0.0295(13) 0.0395(16) 0.0240(14) -0.0026(13) 0.0065(11) -0.0035(13)
C12 0.0279(13) 0.0364(16) 0.0258(14) 0.0010(12) 0.0102(11) -0.0013(12)
C13 0.0305(14) 0.055(2) 0.0352(17) 0.0071(15) 0.0071(13) -0.0157(14)
C14 0.0300(14) 0.057(2) 0.0323(16) 0.0071(15) -0.0003(13) -0.0104(15)
C15 0.0321(15) 0.053(2) 0.0257(15) -0.0005(15) 0.0059(12) -0.0018(15)
C16 0.0403(16) 0.0404(18) 0.0315(16) 0.0059(14) 0.0126(14) 0.0004(15)
C17 0.056(2) 0.043(2) 0.070(2) -0.0113(18) 0.0294(19) -0.0023(17)
C18 0.081(3) 0.058(3) 0.087(3) -0.024(2) 0.055(3) -0.012(2)
C19 0.101(3) 0.073(3) 0.062(3) -0.029(2) 0.052(3) -0.035(3)
C20 0.080(3) 0.070(2) 0.0342(18) -0.0104(18) 0.0226(18) -0.033(2)
C21 0.0442(17) 0.0417(18) 0.0268(15) -0.0004(14) 0.0082(13) -0.0170(15)
C22 0.0366(15) 0.0407(17) 0.0282(16) 0.0102(14) 0.0029(13) -0.0125(14)
C23 0.0477(19) 0.076(3) 0.0397(19) 0.0176(19) -0.0047(16) -0.013(2)
C24 0.046(2) 0.083(3) 0.063(3) 0.034(2) -0.0083(19) 0.000(2)
C25 0.0386(18) 0.053(2) 0.088(3) 0.020(2) 0.0096(19) 0.0117(17)
C26 0.0400(16) 0.0443(19) 0.053(2) 0.0056(16) 0.0121(15) -0.0016(16)
C27 0.0384(15) 0.0486(19) 0.0350(17) 0.0060(15) 0.0111(13) 0.0057(15)
C28 0.0404(17) 0.074(3) 0.0341(17) 0.0070(17) 0.0113(14) 0.0212(18)
C29 0.0508(19) 0.049(2) 0.0358(18) -0.0069(16) 0.0020(15) 0.0183(17)
C30 0.0449(17) 0.0310(16) 0.0382(17) -0.0051(14) -0.0018(14) 0.0094(14)
C31 0.0321(14) 0.0285(15) 0.0223(14) 0.0001(12) -0.0036(11) 0.0036(13)

loop_
_atom_type_symbol
_atom_type_description
_atom_type_scat_dispersion_real
_atom_type_scat_dispersion_imag
_atom_type_scat_source
C C 0.0033 0.0016 'International Tables Vol C Tables 4.2.6.8 and 6.1.1.4'
H H 0.0000 0.0000 'International Tables Vol C Tables 4.2.6.8 and 6.1.1.4'
N N 0.0061 0.0033 'International Tables Vol C Tables 4.2.6.8 and 6.1.1.4'
O O 0.0106 0.0060 'International Tables Vol C Tables 4.2.6.8 and 6.1.1.4'
Co Co 0.3494 0.9721 'International Tables Vol C Tables 4.2.6.8 and 6.1.1.4'

loop_
_geom_angle_atom_site_label_1
_geom_angle_atom_site_label_2
_geom_angle_atom_site_label_3
_geom_angle
_geom_angle_site_symmetry_1
_geom_angle_site_symmetry_3
O13 Co1 O13 92.03(12) . 2
O13 Co1 N3 172.53(9) . 2
O13 Co1 N3 95.34(8) 2 2
O13 Co1 N3 95.34(8) . .
O13 Co1 N3 172.53(9) 2 .
N3 Co1 N3 77.33(12) 2 .
O13 Co1 O14 89.95(7) . 2
O13 Co1 O14 84.93(8) 2 2
N3 Co1 O14 91.95(8) 2 2
N3 Co1 O14 93.80(8) . 2
O13 Co1 O14 84.93(8) . .
O13 Co1 O14 89.95(7) 2 .
N3 Co1 O14 93.80(8) 2 .
N3 Co1 O14 91.95(8) . .
O14 Co1 O14 172.63(10) 2 .
O8 Co2 O12 172.32(7) . .
O8 Co2 O11 84.68(8) . .
O12 Co2 O11 89.01(8) . .
O8 Co2 O10 89.25(8) . .
O12 Co2 O10 86.60(8) . .
O11 Co2 O10 91.97(10) . .
O8 Co2 N2 94.30(8) . .
O12 Co2 N2 90.70(8) . .
O11 Co2 N2 96.08(10) . .
O10 Co2 N2 171.47(10) . .
O8 Co2 N1 88.77(8) . .
O12 Co2 N1 98.11(8) . .
O11 Co2 N1 169.24(9) . .
O10 Co2 N1 96.48(10) . .
N2 Co2 N1 75.88(9) . .
C10 C9 C14 119.9(3) . .
C10 C9 O5 120.9(2) . .
C14 C9 O5 119.0(2) . .
C1 O8 Co2 133.98(17) . .
C10 C11 C12 118.6(2) . .
C10 C11 C15 112.8(2) . .
C12 C11 C15 128.7(3) . .
C7 O5 C9 116.0(2) . .
C26 N2 C22 118.1(3) . .
C26 N2 Co2 124.7(2) . .
C22 N2 Co2 116.74(19) . .
C31 N3 C27 118.3(2) . .
C31 N3 Co1 115.54(17) . .
C27 N3 Co1 126.2(2) . .
C16 O3 H3 109.5 . .
C21 N1 C17 118.3(3) . .
C21 N1 Co2 116.7(2) . .
C17 N1 Co2 124.7(2) . .
C13 C12 C11 117.7(3) . .
C13 C12 C16 114.9(2) . .
C11 C12 C16 127.3(2) . .
O8 C1 O9 125.9(2) . .
O8 C1 C3 115.0(2) . .
O9 C1 C3 119.0(2) . .
C4 C3 C8 119.8(2) . .
C4 C3 C1 122.4(2) . .
C8 C3 C1 117.4(2) . .
C6 C7 C8 121.5(2) . .
C6 C7 O5 120.5(3) . .
C8 C7 O5 117.9(3) . .
O6 C2 O7 125.2(3) . .
O6 C2 C4 116.8(3) . .
O7 C2 C4 117.8(2) . .
C5 C4 C3 118.2(2) . .
C5 C4 C2 118.8(3) . .
C3 C4 C2 122.7(2) . .
C7 C8 C3 119.7(3) . .
C7 C8 H8 120.1 . .
C3 C8 H8 120.1 . .
N3 C31 C30 121.5(3) . .
N3 C31 C31 115.75(14) . 2
C30 C31 C31 122.74(18) . 2
N2 C22 C23 121.6(3) . .
N2 C22 C21 114.9(2) . .
C23 C22 C21 123.5(3) . .
C31 C30 C29 120.2(3) . .
C31 C30 H30 119.9 . .
C29 C30 H30 119.9 . .
C7 C6 C5 118.5(3) . .
C7 C6 H6 120.7 . .
C5 C6 H6 120.7 . .
C6 C5 C4 122.2(3) . .
C6 C5 H5 118.9 . .
C4 C5 H5 118.9 . .
N1 C21 C20 121.9(3) . .
N1 C21 C22 115.3(3) . .
C20 C21 C22 122.8(3) . .
C28 C29 C30 118.3(3) . .
C28 C29 H29 120.8 . .
C30 C29 H29 120.8 . .
C29 C28 C27 119.9(3) . .
C29 C28 H28 120.1 . .
C27 C28 H28 120.1 . .
C9 C10 C11 121.9(3) . .
C9 C10 H10 119.1 . .
C11 C10 H10 119.1 . .
O4 C16 O3 121.2(3) . .
O4 C16 C12 119.2(3) . .
O3 C16 C12 119.5(3) . .
N2 C26 C25 123.0(3) . .
N2 C26 H26 118.5 . .
C25 C26 H26 118.5 . .
N3 C27 C28 121.8(3) . .
N3 C27 H27 119.1 . .
C28 C27 H27 119.1 . .
O2 C15 O1 121.7(3) . .
O2 C15 C11 118.9(3) . .
O1 C15 C11 119.4(3) . .
N1 C17 C18 122.4(4) . .
N1 C17 H17 118.8 . .
C18 C17 H17 118.8 . .
C14 C13 C12 123.1(3) . .
C14 C13 H13 118.4 . .
C12 C13 H13 118.4 . .
C9 C14 C13 118.8(3) . .
C9 C14 H14 120.6 . .
C13 C14 H14 120.6 . .
C24 C23 C22 119.1(3) . .
C24 C23 H23 120.4 . .
C22 C23 H23 120.4 . .
C19 C20 C21 118.4(4) . .
C19 C20 H20 120.8 . .
C21 C20 H20 120.8 . .
C24 C25 C26 118.4(4) . .
C24 C25 H25 120.8 . .
C26 C25 H25 120.8 . .
C25 C24 C23 119.8(3) . .
C25 C24 H24 120.1 . .
C23 C24 H24 120.1 . .
C18 C19 C20 119.8(4) . .
C18 C19 H19 120.1 . .
C20 C19 H19 120.1 . .
C19 C18 C17 119.2(4) . .
C19 C18 H18 120.4 . .
C17 C18 H18 120.4 . .

loop_
_geom_bond_atom_site_label_1
_geom_bond_atom_site_label_2
_geom_bond_distance
_geom_bond_site_symmetry_2
Co1 O13 2.108(2) .
Co1 O13 2.108(2) 2
Co1 N3 2.131(2) 2
Co1 N3 2.131(2) .
Co1 O14 2.1414(18) 2
Co1 O14 2.1414(18) .
Co2 O8 2.0774(17) .
Co2 O12 2.0872(18) .
Co2 O11 2.091(2) .
Co2 O10 2.093(2) .
Co2 N2 2.131(2) .
Co2 N1 2.143(3) .
C9 C10 1.370(4) .
C9 C14 1.373(4) .
C9 O5 1.390(3) .
O8 C1 1.248(3) .
O9 C1 1.262(3) .
C11 C10 1.388(4) .
C11 C12 1.413(4) .
C11 C15 1.522(4) .
O5 C7 1.387(3) .
N2 C26 1.326(4) .
N2 C22 1.352(4) .
O7 C2 1.251(3) .
O2 C15 1.215(4) .
N3 C31 1.343(3) .
N3 C27 1.344(3) .
O3 C16 1.288(4) .
O3 H3 0.8200 .
N1 C21 1.338(4) .
N1 C17 1.347(4) .
O4 C16 1.223(3) .
C12 C13 1.380(4) .
C12 C16 1.512(4) .
O1 C15 1.278(4) .
C1 C3 1.505(4) .
C3 C4 1.398(4) .
C3 C8 1.399(3) .
C7 C6 1.373(4) .
C7 C8 1.377(4) .
C2 O6 1.249(3) .
C2 C4 1.515(4) .
C4 C5 1.394(4) .
C8 H8 0.9300 .
C31 C30 1.373(4) .
C31 C31 1.494(5) 2
C22 C23 1.385(4) .
C22 C21 1.481(4) .
C30 C29 1.373(5) .
C30 H30 0.9300 .
C6 C5 1.378(4) .
C6 H6 0.9300 .
C5 H5 0.9300 .
C21 C20 1.400(4) .
C29 C28 1.358(5) .
C29 H29 0.9300 .
C28 C27 1.381(4) .
C28 H28 0.9300 .
C10 H10 0.9300 .
C26 C25 1.396(4) .
C26 H26 0.9300 .
C27 H27 0.9300 .
C17 C18 1.372(5) .
C17 H17 0.9300 .
C13 C14 1.374(4) .
C13 H13 0.9300 .
C14 H14 0.9300 .
C23 C24 1.374(5) .
C23 H23 0.9300 .
C20 C19 1.372(6) .
C20 H20 0.9300 .
C25 C24 1.356(6) .
C25 H25 0.9300 .
C24 H24 0.9300 .
C19 C18 1.367(6) .
C19 H19 0.9300 .
C18 H18 0.9300 .
